data_1511788
loop_
_publ_author_name
'Han, Sang-Don'
'Allen, Joshua L.'
'J\'onsson, Erlendur'
'Johansson, Patrik'
'McOwen, Dennis W.'
'Boyle, Paul D.'
'Henderson, Wesley A.'

_publ_section_title
;
 Solvate Structures and Computational/Spectroscopic Characterization of
 Lithium Difluoro(oxalato)borate (LiDFOB) Electrolytes
;
_journal_issue 11
_journal_name_full 'The Journal of Physical Chemistry C'
_journal_page_first 5521
_journal_paper_doi 10.1021/jp309102c
_journal_volume 117
_journal_year 2013
_chemical_formula_sum 'C13 H18 B2 F4 Li2 O17'
_chemical_formula_weight 557.77
_chemical_name_systematic ?
_space_group_IT_number 14
_symmetry_cell_setting monoclinic
_symmetry_space_group_name_Hall '-P 2yn'
_symmetry_space_group_name_H-M 'P 1 21/n 1'
_atom_sites_solution_hydrogens geom
_atom_sites_solution_primary direct
_atom_sites_solution_secondary difmap
_audit_creation_method SHELXL-97
_cell_angle_alpha 90.00
_cell_angle_beta 94.6107(12)
_cell_angle_gamma 90.00
_cell_formula_units_Z 2
_cell_length_a 8.1606(2)
_cell_length_b 10.7284(2)
_cell_length_c 12.8309(3)
_cell_measurement_reflns_used 7365
_cell_measurement_temperature 110
_cell_measurement_theta_max 32.58
_cell_measurement_theta_min 2.48
_cell_volume 1119.71(4)
_computing_cell_refinement SAINT
_computing_data_collection Apex2
_computing_data_reduction SAINT
_computing_molecular_graphics NRCVAX
_computing_publication_material cif2tables.py
_computing_structure_refinement XL
_computing_structure_solution SIR92
_diffrn_ambient_temperature 110
_diffrn_measured_fraction_theta_full 0.997
_diffrn_measured_fraction_theta_max 0.858
_diffrn_measurement_device_type 'Bruker-Nonius Kappa Axis X8 Apex2'
_diffrn_measurement_method 'omega and phi scans'
_diffrn_radiation_monochromator graphite
_diffrn_radiation_source 'fine-focus sealed tube'
_diffrn_radiation_type MoK\a
_diffrn_radiation_wavelength 0.71073
_diffrn_reflns_av_R_equivalents 0.0334
_diffrn_reflns_av_sigmaI/netI 0.0290
_diffrn_reflns_limit_h_max 12
_diffrn_reflns_limit_h_min -12
_diffrn_reflns_limit_k_max 16
_diffrn_reflns_limit_k_min -16
_diffrn_reflns_limit_l_max 20
_diffrn_reflns_limit_l_min -19
_diffrn_reflns_number 28714
_diffrn_reflns_theta_full 33.08
_diffrn_reflns_theta_max 36.06
_diffrn_reflns_theta_min 2.48
_exptl_absorpt_coefficient_mu 0.167
_exptl_absorpt_correction_T_max 0.9534
_exptl_absorpt_correction_T_min 0.9134
_exptl_absorpt_correction_type multi-scan
_exptl_absorpt_process_details SADABS
_exptl_crystal_colour colourless
_exptl_crystal_density_diffrn 1.654
_exptl_crystal_density_method 'not measured'
_exptl_crystal_description prism
_exptl_crystal_F_000 568
_exptl_crystal_size_max 0.55
_exptl_crystal_size_mid 0.39
_exptl_crystal_size_min 0.29
_refine_diff_density_max 0.455
_refine_diff_density_min -0.254
_refine_diff_density_rms 0.057
_refine_ls_extinction_method none
_refine_ls_goodness_of_fit_ref 1.010
_refine_ls_hydrogen_treatment constr
_refine_ls_matrix_type full
_refine_ls_number_parameters 198
_refine_ls_number_reflns 4573
_refine_ls_number_restraints 0
_refine_ls_restrained_S_all 1.010
_refine_ls_R_factor_all 0.0606
_refine_ls_R_factor_gt 0.0409
_refine_ls_shift/su_max 0.001
_refine_ls_shift/su_mean 0.000
_refine_ls_structure_factor_coef Fsqd
_refine_ls_weighting_details 'calc w=1/[\s^2^(Fo^2^)+(0.0556P)^2^+0.1350P] where P=(Fo^2^+2Fc^2^)/3'
_refine_ls_weighting_scheme calc
_refine_ls_wR_factor_gt 0.0940
_refine_ls_wR_factor_ref 0.1034
_reflns_number_gt 3453
_reflns_number_total 4573
_reflns_threshold_expression >2sigma(I)
_cod_data_source_file jp309102c_si_006.cif
_cod_data_source_block x10139
_cod_original_sg_symbol_H-M 'P 21/n'
_cod_database_code 1511788

loop_
_symmetry_equiv_pos_as_xyz
'x, y, z'
'-x+1/2, y+1/2, -z+1/2'
'-x, -y, -z'
'x-1/2, -y-1/2, z-1/2'

loop_
_atom_site_label
_atom_site_type_symbol
_atom_site_fract_x
_atom_site_fract_y
_atom_site_fract_z
_atom_site_U_iso_or_equiv
_atom_site_adp_type
_atom_site_occupancy
_atom_site_symmetry_multiplicity
_atom_site_calc_flag
_atom_site_refinement_flags
_atom_site_disorder_assembly
_atom_site_disorder_group
Li1 Li 0.2590(2) 0.11207(15) 0.15282(13) 0.0195(3) Uani 1 1 d . . .
B1 B 0.25493(13) 0.00055(9) 0.56047(8) 0.01729(18) Uani 1 1 d . . .
F1 F 0.39622(8) 0.02029(6) 0.62399(5) 0.02542(14) Uani 1 1 d . . .
F2 F 0.11714(8) 0.01669(6) 0.61311(5) 0.02456(13) Uani 1 1 d . . .
O1 O 0.25035(8) 0.08476(6) 0.46673(5) 0.01705(13) Uani 1 1 d . . .
O2 O 0.23455(9) 0.05792(6) 0.29282(5) 0.02082(14) Uani 1 1 d . . .
O3 O 0.25670(9) -0.12794(6) 0.51334(5) 0.01910(14) Uani 1 1 d . . .
O4 O 0.25186(9) -0.20613(6) 0.35052(5) 0.02058(14) Uani 1 1 d . . .
C1 C 0.24471(10) 0.01840(8) 0.38110(7) 0.01487(15) Uani 1 1 d . . .
C2 C 0.25168(11) -0.12039(8) 0.41200(7) 0.01512(15) Uani 1 1 d . . .
C3 C 0.75194(16) 0.19598(9) 0.16427(9) 0.0309(2) Uani 1 1 d . . .
H3A H 0.6734 0.2360 0.1130 0.046 Uiso 1 1 calc R . .
H3B H 0.8622 0.2297 0.1574 0.046 Uiso 1 1 calc R . .
H3C H 0.7198 0.2123 0.2350 0.046 Uiso 1 1 calc R . .
O5 O 0.75261(9) 0.06307(6) 0.14577(6) 0.02160(14) Uani 1 1 d . . .
O6 O 0.47604(9) 0.06238(7) 0.12988(6) 0.02581(16) Uani 1 1 d . . .
C4 C 0.60657(11) 0.00869(8) 0.13613(7) 0.01750(16) Uani 1 1 d . . .
O7 O 0.62784(8) -0.11287(6) 0.13160(6) 0.02075(14) Uani 1 1 d . . .
C5 C 0.47892(12) -0.18652(10) 0.12282(9) 0.0252(2) Uani 1 1 d . . .
H5A H 0.4213 -0.1768 0.1865 0.038 Uiso 1 1 calc R . .
H5B H 0.5068 -0.2745 0.1137 0.038 Uiso 1 1 calc R . .
H5C H 0.4077 -0.1582 0.0623 0.038 Uiso 1 1 calc R . .
C7 C 0.0000 0.0000 0.0000 0.0271(3) Uani 1 2 d S . .
C6 C -0.0428(6) 0.1452(3) -0.1186(4) 0.0210(6) Uani 0.50 1 d P A -1
H6A H -0.1104 0.1636 -0.1834 0.031 Uiso 0.50 1 calc PR A -1
H6B H 0.0736 0.1471 -0.1321 0.031 Uiso 0.50 1 calc PR A -1
H6C H -0.0637 0.2078 -0.0656 0.031 Uiso 0.50 1 calc PR A -1
O8 O -0.08460(16) 0.02184(13) -0.08096(10) 0.0176(2) Uani 0.50 1 d P . -1
O9 O 0.09732(17) 0.05211(14) 0.05903(11) 0.0202(3) Uani 0.50 1 d P . -1
O10 O -0.04306(16) -0.12811(12) 0.02845(10) 0.0185(2) Uani 0.50 1 d P . -1
C8 C 0.0206(5) -0.1759(3) 0.1298(3) 0.0203(6) Uani 0.50 1 d P . -1
H8A H -0.0162 -0.2621 0.1376 0.030 Uiso 0.50 1 calc PR . -1
H8B H -0.0202 -0.1244 0.1853 0.030 Uiso 0.50 1 calc PR . -1
H8C H 0.1410 -0.1733 0.1349 0.030 Uiso 0.50 1 calc PR . -1

loop_
_atom_site_aniso_label
_atom_site_aniso_U_11
_atom_site_aniso_U_22
_atom_site_aniso_U_33
_atom_site_aniso_U_23
_atom_site_aniso_U_13
_atom_site_aniso_U_12
Li1 0.0213(8) 0.0173(7) 0.0200(7) 0.0024(6) 0.0024(6) 0.0024(6)
B1 0.0230(5) 0.0154(4) 0.0134(4) -0.0006(3) 0.0014(3) 0.0010(3)
F1 0.0261(3) 0.0293(3) 0.0197(3) -0.0034(2) -0.0048(2) 0.0020(2)
F2 0.0269(3) 0.0270(3) 0.0208(3) -0.0036(2) 0.0083(2) -0.0008(2)
O1 0.0229(3) 0.0123(3) 0.0160(3) -0.0002(2) 0.0018(2) 0.0009(2)
O2 0.0238(3) 0.0223(3) 0.0163(3) 0.0055(2) 0.0015(2) -0.0010(3)
O3 0.0297(4) 0.0136(3) 0.0141(3) 0.0019(2) 0.0020(2) 0.0014(2)
O4 0.0267(3) 0.0158(3) 0.0193(3) -0.0040(2) 0.0021(2) -0.0014(2)
C1 0.0152(4) 0.0138(3) 0.0157(4) 0.0016(3) 0.0012(3) -0.0002(3)
C2 0.0168(4) 0.0136(3) 0.0150(3) 0.0008(3) 0.0014(3) -0.0002(3)
C3 0.0441(7) 0.0165(4) 0.0321(5) -0.0053(4) 0.0034(5) -0.0035(4)
O5 0.0217(3) 0.0162(3) 0.0271(3) -0.0025(2) 0.0033(3) -0.0021(2)
O6 0.0220(3) 0.0279(4) 0.0283(4) 0.0054(3) 0.0063(3) 0.0089(3)
C4 0.0194(4) 0.0186(4) 0.0148(3) 0.0011(3) 0.0038(3) 0.0019(3)
O7 0.0167(3) 0.0163(3) 0.0296(3) -0.0014(2) 0.0038(3) -0.0011(2)
C5 0.0197(4) 0.0254(5) 0.0309(5) -0.0001(4) 0.0043(4) -0.0075(3)
C7 0.0127(5) 0.0407(8) 0.0278(7) -0.0187(6) 0.0021(5) 0.0002(5)
C6 0.0208(14) 0.0177(16) 0.0242(13) 0.0050(11) 0.0003(10) -0.0020(11)
O8 0.0155(6) 0.0202(6) 0.0164(6) 0.0007(5) -0.0027(4) -0.0031(5)
O9 0.0188(6) 0.0233(7) 0.0179(6) -0.0010(5) -0.0022(5) -0.0054(5)
O10 0.0189(6) 0.0182(6) 0.0179(6) -0.0006(5) -0.0009(5) -0.0032(5)
C8 0.0195(15) 0.0204(17) 0.0205(12) 0.0059(12) -0.0014(9) 0.0003(11)

loop_
_atom_type_symbol
_atom_type_description
_atom_type_scat_dispersion_real
_atom_type_scat_dispersion_imag
_atom_type_scat_source
C C 0.0033 0.0016 'International Tables Vol C Tables 4.2.6.8 and 6.1.1.4'
H H 0.0000 0.0000 'International Tables Vol C Tables 4.2.6.8 and 6.1.1.4'
B B 0.0013 0.0007 'International Tables Vol C Tables 4.2.6.8 and 6.1.1.4'
F F 0.0171 0.0103 'International Tables Vol C Tables 4.2.6.8 and 6.1.1.4'
Li Li -0.0003 0.0001 'International Tables Vol C Tables 4.2.6.8 and 6.1.1.4'
O O 0.0106 0.0060 'International Tables Vol C Tables 4.2.6.8 and 6.1.1.4'

loop_
_geom_angle_atom_site_label_1
_geom_angle_atom_site_label_2
_geom_angle_atom_site_label_3
_geom_angle
_geom_angle_site_symmetry_1
_geom_angle_site_symmetry_3
O9 Li1 O6 115.62(10) . .
O9 Li1 O2 112.75(10) . .
O6 Li1 O2 103.27(8) . .
O9 Li1 O4 107.93(9) . 2
O6 Li1 O4 108.58(9) . 2
O2 Li1 O4 108.42(9) . 2
O9 Li1 O8 22.49(6) . 3
O6 Li1 O8 109.65(9) . 3
O2 Li1 O8 94.79(8) . 3
O4 Li1 O8 128.59(9) 2 3
F2 B1 F1 111.80(8) . .
F2 B1 O1 110.52(8) . .
F1 B1 O1 110.36(8) . .
F2 B1 O3 110.41(8) . .
F1 B1 O3 110.16(8) . .
O1 B1 O3 103.26(7) . .
C1 O1 B1 110.02(7) . .
C1 O2 Li1 169.71(8) . .
C2 O3 B1 110.12(7) . .
C2 O4 Li1 140.36(8) . 2_545
O2 C1 O1 126.38(8) . .
O2 C1 C2 125.43(8) . .
O1 C1 C2 108.19(7) . .
O4 C2 O3 127.02(8) . .
O4 C2 C1 124.62(8) . .
O3 C2 C1 108.36(7) . .
O5 C3 H3A 109.5 . .
O5 C3 H3B 109.5 . .
H3A C3 H3B 109.5 . .
O5 C3 H3C 109.5 . .
H3A C3 H3C 109.5 . .
H3B C3 H3C 109.5 . .
C4 O5 C3 115.77(8) . .
C4 O6 Li1 162.55(9) . .
O6 C4 O7 125.99(9) . .
O6 C4 O5 125.35(9) . .
O7 C4 O5 108.64(8) . .
C4 O7 C5 115.55(8) . .
O7 C5 H5A 109.5 . .
O7 C5 H5B 109.5 . .
H5A C5 H5B 109.5 . .
O7 C5 H5C 109.5 . .
H5A C5 H5C 109.5 . .
H5B C5 H5C 109.5 . .
O9 C7 O9 180.00(19) 3 .
O9 C7 O8 41.24(8) 3 .
O9 C7 O8 138.76(8) . .
O9 C7 O8 138.76(8) 3 3
O9 C7 O8 41.24(8) . 3
O8 C7 O8 180.00(19) . 3
O9 C7 O10 116.14(9) 3 3
O9 C7 O10 63.86(9) . 3
O8 C7 O10 74.94(8) . 3
O8 C7 O10 105.06(8) 3 3
O9 C7 O10 63.86(9) 3 .
O9 C7 O10 116.14(9) . .
O8 C7 O10 105.06(8) . .
O8 C7 O10 74.94(8) 3 .
O10 C7 O10 180.00(10) 3 .
O8 C6 H6A 109.5 . .
O8 C6 H6B 109.5 . .
H6A C6 H6B 109.5 . .
O8 C6 H6C 109.5 . .
H6A C6 H6C 109.5 . .
H6B C6 H6C 109.5 . .
C7 O8 C6 108.9(2) . .
C7 O8 Li1 122.62(10) . 3
C6 O8 Li1 128.4(2) . 3
C7 O9 Li1 172.51(13) . .
C8 O10 C7 118.40(16) . .
O10 C8 H8A 109.5 . .
O10 C8 H8B 109.5 . .
H8A C8 H8B 109.5 . .
O10 C8 H8C 109.5 . .
H8A C8 H8C 109.5 . .
H8B C8 H8C 109.5 . .

loop_
_geom_bond_atom_site_label_1
_geom_bond_atom_site_label_2
_geom_bond_distance
_geom_bond_site_symmetry_2
Li1 O9 1.829(2) .
Li1 O6 1.8955(18) .
Li1 O2 1.9134(18) .
Li1 O4 1.9527(17) 2
Li1 O8 2.174(2) 3
B1 F2 1.3684(12) .
B1 F1 1.3739(12) .
B1 O1 1.5023(12) .
B1 O3 1.5059(12) .
O1 C1 1.3068(10) .
O2 C1 1.2062(10) .
O3 C2 1.3003(10) .
O4 C2 1.2119(10) .
O4 Li1 1.9527(18) 2_545
C1 C2 1.5407(12) .
C3 O5 1.4455(12) .
C3 H3A 0.9800 .
C3 H3B 0.9800 .
C3 H3C 0.9800 .
O5 C4 1.3238(11) .
O6 C4 1.2080(11) .
C4 O7 1.3176(11) .
O7 C5 1.4464(11) .
C5 H5A 0.9800 .
C5 H5B 0.9800 .
C5 H5C 0.9800 .
C7 O9 1.1917(13) 3
C7 O9 1.1917(13) .
C7 O8 1.2229(13) .
C7 O8 1.2229(13) 3
C7 O10 1.4719(13) 3
C7 O10 1.4719(13) .
C6 O8 1.459(3) .
C6 H6A 0.9800 .
C6 H6B 0.9800 .
C6 H6C 0.9800 .
O8 Li1 2.174(2) 3
O10 C8 1.454(4) .
C8 H8A 0.9800 .
C8 H8B 0.9800 .
C8 H8C 0.9800 .

loop_
_geom_torsion_atom_site_label_1
_geom_torsion_atom_site_label_2
_geom_torsion_atom_site_label_3
_geom_torsion_atom_site_label_4
_geom_torsion
_geom_torsion_site_symmetry_1
_geom_torsion_site_symmetry_4
F2 B1 O1 C1 -116.24(8) . .
F1 B1 O1 C1 119.58(8) . .
O3 B1 O1 C1 1.85(9) . .
O9 Li1 O2 C1 129.7(4) . .
O6 Li1 O2 C1 4.2(5) . .
O4 Li1 O2 C1 -110.9(4) 2 .
O8 Li1 O2 C1 115.7(5) 3 .
F2 B1 O3 C2 117.38(8) . .
F1 B1 O3 C2 -118.65(8) . .
O1 B1 O3 C2 -0.79(10) . .
Li1 O2 C1 O1 106.5(5) . .
Li1 O2 C1 C2 -74.1(5) . .
B1 O1 C1 O2 177.38(9) . .
B1 O1 C1 C2 -2.11(9) . .
Li1 O4 C2 O3 6.43(19) 2_545 .
Li1 O4 C2 C1 -173.35(10) 2_545 .
B1 O3 C2 O4 179.80(9) . .
B1 O3 C2 C1 -0.38(10) . .
O2 C1 C2 O4 1.95(14) . .
O1 C1 C2 O4 -178.56(9) . .
O2 C1 C2 O3 -177.87(9) . .
O1 C1 C2 O3 1.62(10) . .
O9 Li1 O6 C4 -100.4(3) . .
O2 Li1 O6 C4 23.2(3) . .
O4 Li1 O6 C4 138.2(3) 2 .
O8 Li1 O6 C4 -76.9(3) 3 .
Li1 O6 C4 O7 52.6(3) . .
Li1 O6 C4 O5 -129.4(3) . .
C3 O5 C4 O6 8.76(14) . .
C3 O5 C4 O7 -172.97(8) . .
O6 C4 O7 C5 -2.80(14) . .
O5 C4 O7 C5 178.94(8) . .
O9 C7 O8 C6 -174.2(3) 3 .
O9 C7 O8 C6 5.8(3) . .
O8 C7 O8 C6 0.00(10) 3 .
O10 C7 O8 C6 3.3(2) 3 .
O10 C7 O8 C6 -176.7(2) . .
O9 C7 O8 Li1 3.81(12) 3 3
O9 C7 O8 Li1 -176.19(12) . 3
O8 C7 O8 Li1 0.00(6) 3 3
O10 C7 O8 Li1 -178.70(13) 3 3
O10 C7 O8 Li1 1.30(13) . 3
O9 C7 O9 Li1 0.0(9) 3 .
O8 C7 O9 Li1 -149.3(9) . .
O8 C7 O9 Li1 30.7(9) 3 .
O10 C7 O9 Li1 -146.6(10) 3 .
O10 C7 O9 Li1 33.4(10) . .
O6 Li1 O9 C7 49.8(10) . .
O2 Li1 O9 C7 -68.7(10) . .
O4 Li1 O9 C7 171.5(9) 2 .
O8 Li1 O9 C7 -29.7(9) 3 .
O9 C7 O10 C8 -173.4(3) 3 .
O9 C7 O10 C8 6.6(3) . .
O8 C7 O10 C8 -171.5(2) . .
O8 C7 O10 C8 8.5(2) 3 .
O10 C7 O10 C8 0.00(10) 3 .
